data_4079768
loop_
_publ_author_name
'Spokoyny, Alexander M.'
'Lewis, Calvin D.'
'Teverovskiy, Georgiy'
'Buchwald, Stephen L.'

_publ_section_title
;
 Extremely Electron-Rich, Boron-Functionalized, Icosahedral
 Carborane-Based Phosphinoboranes.
;
_journal_issue 24
_journal_name_full Organometallics
_journal_page_first 8478
_journal_page_last 8481
_journal_paper_doi 10.1021/om301116x
_journal_volume 31
_journal_year 2012
_chemical_formula_sum 'C36 H54 B20 Cl4 P2 Pt2'
_chemical_formula_weight 1296.91
_chemical_name_systematic
; 
 ? 
;
_space_group_IT_number 15
_symmetry_cell_setting monoclinic
_symmetry_space_group_name_Hall '-C 2yc'
_symmetry_space_group_name_H-M 'C 1 2/c 1'
_atom_sites_solution_hydrogens geom
_atom_sites_solution_primary direct
_atom_sites_solution_secondary difmap
_audit_creation_method SHELXL-97
_cell_angle_alpha 90.00
_cell_angle_beta 115.647(2)
_cell_angle_gamma 90.00
_cell_formula_units_Z 4
_cell_length_a 23.437(3)
_cell_length_b 9.0908(10)
_cell_length_c 25.040(3)
_cell_measurement_reflns_used 9215
_cell_measurement_temperature 100(2)
_cell_measurement_theta_max 31.52
_cell_measurement_theta_min 2.74
_cell_volume 4809.4(10)
_computing_cell_refinement 'SAINT 7.46A (Bruker-AXS, 2011)'
_computing_data_collection 'APEX2 v2011.4.0 (Bruker-AXS, 2011)'
_computing_data_reduction 'SAINT 7.46A (Bruker-AXS, 2011)'
_computing_molecular_graphics 'Bruker SHELXTL'
_computing_publication_material 'Bruker SHELXTL'
_computing_structure_refinement 'SHELXL-97 (Sheldrick, 2008)'
_computing_structure_solution 'SHELXS-97 (Sheldrick, 2008)'
_diffrn_ambient_temperature 100(2)
_diffrn_detector_area_resol_mean 8.3
_diffrn_measured_fraction_theta_full 0.996
_diffrn_measured_fraction_theta_max 0.996
_diffrn_measurement_device_type 'Bruker Smart APEX2 CCD'
_diffrn_measurement_method '\f and \w scans'
_diffrn_radiation_monochromator 'Incoatech ImuS multilayer optics'
_diffrn_radiation_source 'ImuS micro-focus sealed tube'
_diffrn_radiation_type MoK\a
_diffrn_radiation_wavelength 0.71073
_diffrn_reflns_av_R_equivalents 0.0419
_diffrn_reflns_av_sigmaI/netI 0.0212
_diffrn_reflns_limit_h_max 33
_diffrn_reflns_limit_h_min -33
_diffrn_reflns_limit_k_max 13
_diffrn_reflns_limit_k_min -13
_diffrn_reflns_limit_l_max 36
_diffrn_reflns_limit_l_min -36
_diffrn_reflns_number 82187
_diffrn_reflns_theta_full 31.00
_diffrn_reflns_theta_max 31.00
_diffrn_reflns_theta_min 1.80
_exptl_absorpt_coefficient_mu 6.131
_exptl_absorpt_correction_T_max 0.6735
_exptl_absorpt_correction_T_min 0.3457
_exptl_absorpt_correction_type multi-scan
_exptl_absorpt_process_details 'SADABS (Sheldrick, 2009)'
_exptl_crystal_colour yellow
_exptl_crystal_density_diffrn 1.791
_exptl_crystal_density_method 'not measured'
_exptl_crystal_description plate
_exptl_crystal_F_000 2496
_exptl_crystal_size_max 0.22
_exptl_crystal_size_mid 0.18
_exptl_crystal_size_min 0.07
_refine_diff_density_max 2.570
_refine_diff_density_min -3.077
_refine_diff_density_rms 0.160
_refine_ls_extinction_method none
_refine_ls_goodness_of_fit_ref 1.051
_refine_ls_hydrogen_treatment constr
_refine_ls_matrix_type full
_refine_ls_number_parameters 340
_refine_ls_number_reflns 7633
_refine_ls_number_restraints 107
_refine_ls_restrained_S_all 1.058
_refine_ls_R_factor_all 0.0347
_refine_ls_R_factor_gt 0.0293
_refine_ls_shift/su_max 0.001
_refine_ls_shift/su_mean 0.000
_refine_ls_structure_factor_coef Fsqd
_refine_ls_weighting_details 'calc w=1/[\s^2^(Fo^2^)+(0.0340P)^2^+46.3380P] where P=(Fo^2^+2Fc^2^)/3'
_refine_ls_weighting_scheme calc
_refine_ls_wR_factor_gt 0.0794
_refine_ls_wR_factor_ref 0.0828
_reflns_number_gt 6853
_reflns_number_total 7633
_reflns_threshold_expression >2sigma(I)
_cod_data_source_file om301116x_si_002.cif
_cod_data_source_block 4b
_cod_depositor_comments
;
The following automatic conversions were performed:

'_symmetry_cell_setting' value 'Monoclinic' changed to 'monoclinic'
according to /home/saulius/struct/CIF-dictionaries/cif_core.dic
dictionary named 'cif_core.dic' version 2.4.2 from 2011-04-26.

Automatic conversion script
Id: cif_fix_values 1891 2012-01-12 08:04:46Z andrius 

 Adding full bibliography for 4079767--4079771.cif.
;
_cod_original_cell_volume 4809.4(9)
_cod_original_sg_symbol_H-M C2/c
_cod_database_code 4079768

loop_
_symmetry_equiv_pos_as_xyz
'x, y, z'
'-x, y, -z+1/2'
'x+1/2, y+1/2, z'
'-x+1/2, y+1/2, -z+1/2'
'-x, -y, -z'
'x, -y, z-1/2'
'-x+1/2, -y+1/2, -z'
'x+1/2, -y+1/2, z-1/2'

loop_
_atom_site_label
_atom_site_type_symbol
_atom_site_fract_x
_atom_site_fract_y
_atom_site_fract_z
_atom_site_U_iso_or_equiv
_atom_site_adp_type
_atom_site_occupancy
_atom_site_symmetry_multiplicity
_atom_site_calc_flag
_atom_site_refinement_flags
_atom_site_disorder_assembly
_atom_site_disorder_group
Cl1 Cl 0.28764(4) 0.11321(10) 1.08589(4) 0.02336(16) Uani 1 1 d . . .
Pt1 Pt 0.2500 0.2500 1.0000 0.01478(5) Uani 1 2 d S . .
P1 P 0.32073(4) 0.15640(9) 0.96663(4) 0.01566(15) Uani 1 1 d . . .
C11 C 0.35867(15) 0.3112(4) 0.94881(16) 0.0188(6) Uani 1 1 d . . .
C12 C 0.36361(18) 0.3278(4) 0.89594(16) 0.0226(7) Uani 1 1 d . . .
H12 H 0.3443 0.2579 0.8651 0.027 Uiso 1 1 calc R . .
C13 C 0.39665(19) 0.4459(4) 0.88778(18) 0.0272(7) Uani 1 1 d . . .
H13 H 0.3997 0.4567 0.8514 0.033 Uiso 1 1 calc R . .
C14 C 0.42504(18) 0.5474(4) 0.9324(2) 0.0289(8) Uani 1 1 d . . .
H14 H 0.4485 0.6265 0.9270 0.035 Uiso 1 1 calc R . .
C15 C 0.41944(19) 0.5345(4) 0.9845(2) 0.0304(8) Uani 1 1 d . . .
H15 H 0.4386 0.6056 1.0149 0.036 Uiso 1 1 calc R . .
C16 C 0.38582(18) 0.4179(4) 0.99302(17) 0.0251(7) Uani 1 1 d . . .
H16 H 0.3813 0.4106 1.0288 0.030 Uiso 1 1 calc R . .
C21 C 0.38866(17) 0.0513(4) 1.01914(15) 0.0215(7) Uani 1 1 d . . .
C22 C 0.3784(2) -0.0763(4) 1.04514(17) 0.0270(8) Uani 1 1 d . . .
H22 H 0.3364 -0.1059 1.0366 0.032 Uiso 1 1 calc R . .
C23 C 0.4296(2) -0.1599(5) 1.08348(18) 0.0342(10) Uani 1 1 d . . .
H23 H 0.4224 -0.2466 1.1009 0.041 Uiso 1 1 calc R . .
C24 C 0.4908(2) -0.1172(6) 1.09636(18) 0.0371(11) Uani 1 1 d . . .
H24 H 0.5255 -0.1746 1.1226 0.044 Uiso 1 1 calc R . .
C25 C 0.5017(2) 0.0079(6) 1.07131(19) 0.0350(10) Uani 1 1 d . . .
H25 H 0.5438 0.0371 1.0804 0.042 Uiso 1 1 calc R . .
C26 C 0.45049(18) 0.0925(5) 1.03239(17) 0.0266(8) Uani 1 1 d . . .
H26 H 0.4581 0.1785 1.0149 0.032 Uiso 1 1 calc R . .
B1 B 0.27908(19) 0.0243(4) 0.89919(16) 0.0177(7) Uani 1 1 d . . .
B2 B 0.1945(2) 0.0084(5) 0.8637(2) 0.0273(9) Uani 1 1 d . . .
H2 H 0.1629 0.0804 0.8756 0.033 Uiso 1 1 calc R . .
B3 B 0.2409(3) -0.1345(5) 0.9105(2) 0.0318(10) Uani 1 1 d . . .
H3 H 0.2408 -0.1591 0.9543 0.038 Uiso 1 1 calc R . .
B4 B 0.3102(2) -0.1537(5) 0.89894(19) 0.0264(9) Uani 1 1 d . . .
H4 H 0.3560 -0.1909 0.9355 0.032 Uiso 1 1 calc R . .
B5 B 0.30743(19) -0.0236(4) 0.84528(16) 0.0186(7) Uani 1 1 d . . .
H5 H 0.3513 0.0273 0.8459 0.022 Uiso 1 1 calc R . .
B6 B 0.23590(18) 0.0775(4) 0.82372(17) 0.0190(7) Uani 1 1 d . . .
H6 H 0.2316 0.1954 0.8096 0.023 Uiso 1 1 calc R . .
B7 B 0.1752(3) -0.1773(6) 0.8429(3) 0.0393(12) Uani 1 1 d . . .
H7 H 0.1313 -0.2291 0.8416 0.047 Uiso 1 1 calc R . .
B8 B 0.2872(2) -0.2098(5) 0.8244(2) 0.0271(9) Uani 1 1 d . . .
H8 H 0.3177 -0.2838 0.8119 0.033 Uiso 1 1 calc R . .
B9 B 0.2412(2) -0.0672(4) 0.77795(18) 0.0214(7) Uani 1 1 d . . .
H9 H 0.2403 -0.0440 0.7337 0.026 Uiso 1 1 calc R . .
B10 B 0.2042(3) -0.2235(5) 0.7899(2) 0.0319(10) Uani 1 1 d . . .
H10 H 0.1791 -0.3054 0.7539 0.038 Uiso 1 1 calc R . .
C1 C 0.2460(3) -0.2636(4) 0.8627(2) 0.0354(10) Uani 1 1 d . . .
H1 H 0.2492 -0.3693 0.8747 0.042 Uiso 1 1 calc R . .
C2 C 0.17781(19) -0.0524(5) 0.79386(18) 0.0288(8) Uani 1 1 d . . .
H2A H 0.1366 -0.0212 0.7611 0.035 Uiso 1 1 calc R . .
Cl2 Cl 0.4981(6) 0.5340(9) 0.3104(5) 0.076(2) Uani 0.50 1 d PU A -1
Cl3 Cl 0.4942(6) 0.5113(8) 0.1793(4) 0.0471(11) Uani 0.50 1 d PU A -1
Pt2 Pt 0.50176(8) 0.34341(4) 0.25210(10) 0.03048(13) Uani 0.50 1 d PDU A -1
C31 C 0.5826(9) 0.086(2) 0.2456(7) 0.029(2) Uani 0.50 1 d PDU A -1
H31A H 0.5851 -0.0018 0.2233 0.035 Uiso 0.50 1 calc PR A -1
H31B H 0.6246 0.1341 0.2625 0.035 Uiso 0.50 1 calc PR A -1
C32 C 0.5337(8) 0.1923(16) 0.2030(6) 0.033(3) Uani 0.50 1 d PDU A -1
H32 H 0.5488 0.2755 0.1900 0.040 Uiso 0.50 1 calc PR A -1
C33 C 0.4678(8) 0.1756(14) 0.1816(6) 0.035(2) Uani 0.50 1 d PDU A -1
H33 H 0.4419 0.2475 0.1544 0.042 Uiso 0.50 1 calc PR A -1
C34 C 0.4360(12) 0.059(2) 0.1972(10) 0.047(4) Uani 0.50 1 d PDU A -1
H34A H 0.4630 -0.0300 0.2077 0.057 Uiso 0.50 1 calc PR A -1
H34B H 0.3960 0.0350 0.1623 0.057 Uiso 0.50 1 calc PR A -1
C35 C 0.4216(12) 0.097(3) 0.2471(10) 0.053(4) Uani 0.50 1 d PDU A -1
H35A H 0.3826 0.1577 0.2319 0.064 Uiso 0.50 1 calc PR A -1
H35B H 0.4126 0.0055 0.2634 0.064 Uiso 0.50 1 calc PR A -1
C36 C 0.4709(9) 0.1763(19) 0.2947(8) 0.041(2) Uani 0.50 1 d PDU A -1
H36 H 0.4570 0.2478 0.3142 0.049 Uiso 0.50 1 calc PR A -1
C37 C 0.5371(9) 0.1614(17) 0.3162(6) 0.037(2) Uani 0.50 1 d PDU A -1
H37 H 0.5639 0.2308 0.3442 0.045 Uiso 0.50 1 calc PR A -1
C38 C 0.5671(11) 0.0373(17) 0.2960(8) 0.028(2) Uani 0.50 1 d PDU A -1
H38A H 0.6063 0.0044 0.3299 0.034 Uiso 0.50 1 calc PR A -1
H38B H 0.5376 -0.0473 0.2828 0.034 Uiso 0.50 1 calc PR A -1

loop_
_atom_site_aniso_label
_atom_site_aniso_U_11
_atom_site_aniso_U_22
_atom_site_aniso_U_33
_atom_site_aniso_U_23
_atom_site_aniso_U_13
_atom_site_aniso_U_12
Cl1 0.0259(4) 0.0266(4) 0.0195(4) 0.0080(3) 0.0116(3) 0.0110(3)
Pt1 0.01668(8) 0.01497(8) 0.01289(8) 0.00037(6) 0.00658(6) 0.00384(6)
P1 0.0178(4) 0.0159(3) 0.0143(3) 0.0007(3) 0.0079(3) 0.0035(3)
C11 0.0158(14) 0.0173(15) 0.0230(15) 0.0002(12) 0.0081(12) 0.0013(11)
C12 0.0253(17) 0.0210(16) 0.0224(16) -0.0008(13) 0.0112(13) -0.0032(13)
C13 0.0285(18) 0.0259(18) 0.0290(18) 0.0047(15) 0.0140(15) -0.0029(14)
C14 0.0215(17) 0.0192(16) 0.041(2) 0.0022(15) 0.0093(15) -0.0017(13)
C15 0.0266(18) 0.0193(17) 0.039(2) -0.0067(15) 0.0088(16) -0.0018(14)
C16 0.0259(17) 0.0220(17) 0.0262(17) -0.0040(14) 0.0102(14) 0.0002(13)
C21 0.0240(16) 0.0242(16) 0.0172(14) 0.0015(12) 0.0097(13) 0.0093(13)
C22 0.035(2) 0.0262(18) 0.0229(16) 0.0064(14) 0.0156(15) 0.0124(15)
C23 0.050(3) 0.034(2) 0.0245(18) 0.0121(16) 0.0211(18) 0.0231(19)
C24 0.039(2) 0.051(3) 0.0201(17) 0.0063(17) 0.0116(16) 0.028(2)
C25 0.0261(19) 0.048(3) 0.0259(19) -0.0007(18) 0.0066(15) 0.0169(18)
C26 0.0237(17) 0.033(2) 0.0210(16) 0.0010(14) 0.0077(14) 0.0102(15)
B1 0.0229(17) 0.0154(15) 0.0168(15) 0.0001(12) 0.0104(13) 0.0004(13)
B2 0.0249(19) 0.033(2) 0.028(2) -0.0091(17) 0.0145(17) -0.0089(16)
B3 0.053(3) 0.023(2) 0.030(2) -0.0040(17) 0.028(2) -0.0132(19)
B4 0.045(2) 0.0154(16) 0.0204(18) 0.0019(14) 0.0152(17) 0.0074(16)
B5 0.0233(17) 0.0171(16) 0.0161(15) -0.0010(12) 0.0093(13) 0.0028(13)
B6 0.0204(16) 0.0177(16) 0.0172(16) -0.0024(13) 0.0066(13) -0.0010(13)
B7 0.047(3) 0.039(3) 0.040(3) -0.016(2) 0.027(2) -0.026(2)
B8 0.043(2) 0.0170(17) 0.0234(19) -0.0013(15) 0.0167(18) 0.0021(17)
B9 0.0280(19) 0.0168(16) 0.0193(17) -0.0040(13) 0.0102(15) -0.0016(14)
B10 0.043(3) 0.025(2) 0.032(2) -0.0106(17) 0.020(2) -0.0122(18)
C1 0.066(3) 0.0154(17) 0.032(2) -0.0034(14) 0.028(2) -0.0085(17)
C2 0.0250(18) 0.034(2) 0.0277(18) -0.0117(16) 0.0111(15) -0.0078(15)
Cl2 0.055(4) 0.079(4) 0.110(5) -0.074(4) 0.050(4) -0.033(4)
Cl3 0.041(2) 0.0319(14) 0.073(2) 0.0169(14) 0.0297(19) 0.0038(13)
Pt2 0.0317(2) 0.03451(14) 0.0315(3) 0.0078(4) 0.0196(2) 0.0156(4)
C31 0.026(5) 0.032(5) 0.027(4) 0.003(3) 0.010(3) 0.017(4)
C32 0.041(6) 0.040(4) 0.025(4) 0.015(3) 0.020(4) 0.024(5)
C33 0.038(6) 0.034(3) 0.023(3) 0.003(3) 0.004(3) 0.028(4)
C34 0.025(6) 0.049(7) 0.049(8) -0.008(6) -0.002(5) 0.010(5)
C35 0.036(6) 0.058(8) 0.064(9) 0.000(7) 0.019(6) -0.006(5)
C36 0.040(5) 0.052(5) 0.041(5) 0.005(4) 0.026(5) 0.003(4)
C37 0.035(5) 0.062(5) 0.017(3) 0.009(4) 0.014(3) 0.003(5)
C38 0.028(5) 0.022(4) 0.023(4) 0.003(3) -0.001(4) 0.001(3)

loop_
_atom_type_symbol
_atom_type_description
_atom_type_scat_dispersion_real
_atom_type_scat_dispersion_imag
_atom_type_scat_source
C C 0.0033 0.0016 'International Tables Vol C Tables 4.2.6.8 and 6.1.1.4'
H H 0.0000 0.0000 'International Tables Vol C Tables 4.2.6.8 and 6.1.1.4'
B B 0.0013 0.0007 'International Tables Vol C Tables 4.2.6.8 and 6.1.1.4'
P P 0.1023 0.0942 'International Tables Vol C Tables 4.2.6.8 and 6.1.1.4'
Cl Cl 0.1484 0.1585 'International Tables Vol C Tables 4.2.6.8 and 6.1.1.4'
Pt Pt -1.7033 8.3905 'International Tables Vol C Tables 4.2.6.8 and 6.1.1.4'

loop_
_geom_angle_atom_site_label_1
_geom_angle_atom_site_label_2
_geom_angle_atom_site_label_3
_geom_angle
_geom_angle_site_symmetry_1
_geom_angle_site_symmetry_3
Cl1 Pt1 Cl1 179.999(1) 7_557 .
Cl1 Pt1 P1 95.38(3) 7_557 7_557
Cl1 Pt1 P1 84.62(3) . 7_557
Cl1 Pt1 P1 84.61(3) 7_557 .
Cl1 Pt1 P1 95.38(3) . .
P1 Pt1 P1 180.0 7_557 .
C11 P1 C21 102.36(17) . .
C11 P1 B1 112.19(16) . .
C21 P1 B1 104.68(17) . .
C11 P1 Pt1 107.82(11) . .
C21 P1 Pt1 117.84(11) . .
B1 P1 Pt1 111.68(12) . .
C12 C11 C16 118.9(3) . .
C12 C11 P1 124.7(3) . .
C16 C11 P1 116.4(3) . .
C11 C12 C13 120.4(3) . .
C11 C12 H12 119.8 . .
C13 C12 H12 119.8 . .
C14 C13 C12 120.2(4) . .
C14 C13 H13 119.9 . .
C12 C13 H13 119.9 . .
C15 C14 C13 120.1(4) . .
C15 C14 H14 119.9 . .
C13 C14 H14 119.9 . .
C14 C15 C16 120.3(4) . .
C14 C15 H15 119.9 . .
C16 C15 H15 119.9 . .
C15 C16 C11 120.0(4) . .
C15 C16 H16 120.0 . .
C11 C16 H16 120.0 . .
C26 C21 C22 118.9(3) . .
C26 C21 P1 121.5(3) . .
C22 C21 P1 119.6(3) . .
C23 C22 C21 120.1(4) . .
C23 C22 H22 119.9 . .
C21 C22 H22 119.9 . .
C24 C23 C22 120.3(4) . .
C24 C23 H23 119.8 . .
C22 C23 H23 119.8 . .
C25 C24 C23 120.2(4) . .
C25 C24 H24 119.9 . .
C23 C24 H24 119.9 . .
C24 C25 C26 119.9(4) . .
C24 C25 H25 120.0 . .
C26 C25 H25 120.0 . .
C21 C26 C25 120.5(4) . .
C21 C26 H26 119.7 . .
C25 C26 H26 119.7 . .
B4 B1 B6 106.8(3) . .
B4 B1 B3 59.9(3) . .
B6 B1 B3 107.1(3) . .
B4 B1 B2 107.0(3) . .
B6 B1 B2 59.8(2) . .
B3 B1 B2 59.4(3) . .
B4 B1 B5 59.4(2) . .
B6 B1 B5 59.6(2) . .
B3 B1 B5 107.3(3) . .
B2 B1 B5 107.3(3) . .
B4 B1 P1 120.7(3) . .
B6 B1 P1 126.3(2) . .
B3 B1 P1 117.2(2) . .
B2 B1 P1 120.6(2) . .
B5 B1 P1 126.1(3) . .
C2 B2 B7 58.2(3) . .
C2 B2 B3 104.1(3) . .
B7 B2 B3 60.0(3) . .
C2 B2 B6 58.6(2) . .
B7 B2 B6 107.6(3) . .
B3 B2 B6 107.6(3) . .
C2 B2 B1 104.3(3) . .
B7 B2 B1 108.0(4) . .
B3 B2 B1 60.0(3) . .
B6 B2 B1 59.7(2) . .
C2 B2 H2 125.2 . .
B7 B2 H2 121.6 . .
B3 B2 H2 122.6 . .
B6 B2 H2 121.7 . .
B1 B2 H2 122.4 . .
C1 B3 B7 58.4(3) . .
C1 B3 B2 104.3(3) . .
B7 B3 B2 59.8(3) . .
C1 B3 B4 58.3(3) . .
B7 B3 B4 107.4(3) . .
B2 B3 B4 107.8(3) . .
C1 B3 B1 104.5(3) . .
B7 B3 B1 108.3(3) . .
B2 B3 B1 60.6(2) . .
B4 B3 B1 59.8(2) . .
C1 B3 H3 125.2 . .
B7 B3 H3 121.6 . .
B2 B3 H3 122.3 . .
B4 B3 H3 121.9 . .
B1 B3 H3 122.1 . .
C1 B4 B5 104.7(3) . .
C1 B4 B1 105.5(3) . .
B5 B4 B1 60.9(2) . .
C1 B4 B8 58.4(3) . .
B5 B4 B8 60.0(2) . .
B1 B4 B8 109.1(3) . .
C1 B4 B3 59.1(3) . .
B5 B4 B3 108.8(3) . .
B1 B4 B3 60.3(2) . .
B8 B4 B3 108.4(3) . .
C1 B4 H4 124.8 . .
B5 B4 H4 122.0 . .
B1 B4 H4 121.5 . .
B8 B4 H4 121.3 . .
B3 B4 H4 121.0 . .
B4 B5 B9 107.6(3) . .
B4 B5 B8 60.2(2) . .
B9 B5 B8 59.6(2) . .
B4 B5 B6 107.2(3) . .
B9 B5 B6 60.3(2) . .
B8 B5 B6 107.9(3) . .
B4 B5 B1 59.7(2) . .
B9 B5 B1 108.2(3) . .
B8 B5 B1 108.3(3) . .
B6 B5 B1 59.8(2) . .
B4 B5 H5 122.2 . .
B9 B5 H5 121.7 . .
B8 B5 H5 121.6 . .
B6 B5 H5 122.0 . .
B1 B5 H5 121.6 . .
C2 B6 B5 104.1(3) . .
C2 B6 B1 104.8(3) . .
B5 B6 B1 60.6(2) . .
C2 B6 B2 58.5(2) . .
B5 B6 B2 108.6(3) . .
B1 B6 B2 60.4(2) . .
C2 B6 B9 58.3(2) . .
B5 B6 B9 59.7(2) . .
B1 B6 B9 108.4(3) . .
B2 B6 B9 107.9(3) . .
C2 B6 H6 125.3 . .
B5 B6 H6 122.3 . .
B1 B6 H6 121.8 . .
B2 B6 H6 121.2 . .
B9 B6 H6 121.7 . .
C2 B7 C1 100.6(3) . .
C2 B7 B2 59.2(3) . .
C1 B7 B2 105.2(3) . .
C2 B7 B3 104.9(3) . .
C1 B7 B3 59.3(3) . .
B2 B7 B3 60.2(3) . .
C2 B7 B10 58.2(3) . .
C1 B7 B10 58.1(3) . .
B2 B7 B10 108.3(3) . .
B3 B7 B10 108.1(4) . .
C2 B7 H7 125.7 . .
C1 B7 H7 125.6 . .
B2 B7 H7 121.6 . .
B3 B7 H7 121.7 . .
B10 B7 H7 121.5 . .
C1 B8 B10 58.6(3) . .
C1 B8 B9 104.4(3) . .
B10 B8 B9 59.8(3) . .
C1 B8 B5 104.7(3) . .
B10 B8 B5 108.0(3) . .
B9 B8 B5 60.1(2) . .
C1 B8 B4 58.6(3) . .
B10 B8 B4 107.7(3) . .
B9 B8 B4 107.6(3) . .
B5 B8 B4 59.8(2) . .
C1 B8 H8 124.9 . .
B10 B8 H8 121.6 . .
B9 B8 H8 122.6 . .
B5 B8 H8 122.3 . .
B4 B8 H8 121.8 . .
C2 B9 B10 58.5(3) . .
C2 B9 B8 104.5(3) . .
B10 B9 B8 59.9(3) . .
C2 B9 B5 104.7(3) . .
B10 B9 B5 108.2(3) . .
B8 B9 B5 60.2(2) . .
C2 B9 B6 58.7(2) . .
B10 B9 B6 108.0(3) . .
B8 B9 B6 108.1(3) . .
B5 B9 B6 60.0(2) . .
C2 B9 H9 125.0 . .
B10 B9 H9 121.5 . .
B8 B9 H9 122.4 . .
B5 B9 H9 122.2 . .
B6 B9 H9 121.4 . .
C2 B10 C1 101.0(3) . .
C2 B10 B9 59.1(3) . .
C1 B10 B9 105.0(3) . .
C2 B10 B8 105.1(3) . .
C1 B10 B8 59.0(3) . .
B9 B10 B8 60.2(3) . .
C2 B10 B7 58.2(3) . .
C1 B10 B7 58.7(3) . .
B9 B10 B7 108.2(3) . .
B8 B10 B7 108.3(3) . .
C2 B10 H10 125.5 . .
C1 B10 H10 125.5 . .
B9 B10 H10 121.8 . .
B8 B10 H10 121.7 . .
B7 B10 H10 121.3 . .
B10 C1 B8 62.4(3) . .
B10 C1 B7 63.3(3) . .
B8 C1 B7 115.0(4) . .
B10 C1 B4 114.4(3) . .
B8 C1 B4 63.0(3) . .
B7 C1 B4 114.1(3) . .
B10 C1 B3 114.9(4) . .
B8 C1 B3 115.1(3) . .
B7 C1 B3 62.3(3) . .
B4 C1 B3 62.6(3) . .
B10 C1 H1 117.6 . .
B8 C1 H1 117.4 . .
B7 C1 H1 117.8 . .
B4 C1 H1 118.0 . .
B3 C1 H1 117.7 . .
B7 C2 B10 63.5(3) . .
B7 C2 B9 115.2(4) . .
B10 C2 B9 62.3(3) . .
B7 C2 B2 62.6(3) . .
B10 C2 B2 115.4(4) . .
B9 C2 B2 115.4(3) . .
B7 C2 B6 114.7(3) . .
B10 C2 B6 114.7(3) . .
B9 C2 B6 63.0(2) . .
B2 C2 B6 62.8(2) . .
B7 C2 H2A 117.4 . .
B10 C2 H2A 117.4 . .
B9 C2 H2A 117.5 . .
B2 C2 H2A 117.3 . .
B6 C2 H2A 117.8 . .
C36 Pt2 C32 96.1(3) . .
C36 Pt2 C37 37.8(3) . .
C32 Pt2 C37 79.9(6) . .
C36 Pt2 C33 80.0(8) . .
C32 Pt2 C33 37.4(3) . .
C37 Pt2 C33 87.4(3) . .
C36 Pt2 Cl2 96.0(6) . .
C32 Pt2 Cl2 162.2(6) . .
C37 Pt2 Cl2 102.1(6) . .
C33 Pt2 Cl2 158.9(5) . .
C36 Pt2 Cl3 157.5(6) . .
C32 Pt2 Cl3 84.2(5) . .
C37 Pt2 Cl3 160.4(6) . .
C33 Pt2 Cl3 87.0(5) . .
Cl2 Pt2 Cl3 89.55(17) . .
C38 C31 C32 112.8(8) . .
C38 C31 H31A 109.0 . .
C32 C31 H31A 109.0 . .
C38 C31 H31B 109.0 . .
C32 C31 H31B 109.0 . .
H31A C31 H31B 107.8 . .
C33 C32 C31 124.5(14) . .
C33 C32 Pt2 72.2(6) . .
C31 C32 Pt2 110.0(8) . .
C33 C32 H32 117.8 . .
C31 C32 H32 117.8 . .
Pt2 C32 H32 87.8 . .
C32 C33 C34 125.9(14) . .
C32 C33 Pt2 70.4(6) . .
C34 C33 Pt2 110.0(9) . .
C32 C33 H33 117.0 . .
C34 C33 H33 117.0 . .
Pt2 C33 H33 89.7 . .
C33 C34 C35 113.1(11) . .
C33 C34 H34A 109.0 . .
C35 C34 H34A 109.0 . .
C33 C34 H34B 109.0 . .
C35 C34 H34B 109.0 . .
H34A C34 H34B 107.8 . .
C36 C35 C34 115.1(10) . .
C36 C35 H35A 108.5 . .
C34 C35 H35A 108.5 . .
C36 C35 H35B 108.5 . .
C34 C35 H35B 108.5 . .
H35A C35 H35B 107.5 . .
C37 C36 C35 128.5(17) . .
C37 C36 Pt2 73.0(6) . .
C35 C36 Pt2 105.2(11) . .
C37 C36 H36 115.8 . .
C35 C36 H36 115.8 . .
Pt2 C36 H36 92.0 . .
C36 C37 C38 122.2(16) . .
C36 C37 Pt2 69.2(6) . .
C38 C37 Pt2 113.3(7) . .
C36 C37 H37 118.9 . .
C38 C37 H37 118.9 . .
Pt2 C37 H37 87.6 . .
C31 C38 C37 111.6(8) . .
C31 C38 H38A 109.3 . .
C37 C38 H38A 109.3 . .
C31 C38 H38B 109.3 . .
C37 C38 H38B 109.3 . .
H38A C38 H38B 108.0 . .

loop_
_geom_bond_atom_site_label_1
_geom_bond_atom_site_label_2
_geom_bond_distance
_geom_bond_site_symmetry_2
Cl1 Pt1 2.3039(8) .
Pt1 Cl1 2.3039(8) 7_557
Pt1 P1 2.3172(9) 7_557
Pt1 P1 2.3173(9) .
P1 C11 1.820(4) .
P1 C21 1.834(4) .
P1 B1 1.954(4) .
C11 C12 1.386(5) .
C11 C16 1.400(5) .
C12 C13 1.390(5) .
C12 H12 0.9500 .
C13 C14 1.377(6) .
C13 H13 0.9500 .
C14 C15 1.373(6) .
C14 H14 0.9500 .
C15 C16 1.392(6) .
C15 H15 0.9500 .
C16 H16 0.9500 .
C21 C26 1.391(6) .
C21 C22 1.401(5) .
C22 C23 1.393(5) .
C22 H22 0.9500 .
C23 C24 1.384(7) .
C23 H23 0.9500 .
C24 C25 1.375(7) .
C24 H24 0.9500 .
C25 C26 1.403(5) .
C25 H25 0.9500 .
C26 H26 0.9500 .
B1 B4 1.776(6) .
B1 B6 1.781(5) .
B1 B3 1.785(6) .
B1 B2 1.794(6) .
B1 B5 1.797(5) .
B2 C2 1.709(6) .
B2 B7 1.767(7) .
B2 B3 1.773(7) .
B2 B6 1.783(6) .
B2 H2 1.1200 .
B3 C1 1.719(6) .
B3 B7 1.770(8) .
B3 B4 1.778(7) .
B3 H3 1.1200 .
B4 C1 1.704(7) .
B4 B5 1.770(6) .
B4 B8 1.778(6) .
B4 H4 1.1200 .
B5 B9 1.773(6) .
B5 B8 1.774(6) .
B5 B6 1.778(6) .
B5 H5 1.1200 .
B6 C2 1.711(6) .
B6 B9 1.784(6) .
B6 H6 1.1200 .
B7 C2 1.691(7) .
B7 C1 1.704(9) .
B7 B10 1.781(7) .
B7 H7 1.1200 .
B8 C1 1.700(7) .
B8 B10 1.759(7) .
B8 B9 1.764(6) .
B8 H8 1.1200 .
B9 C2 1.702(6) .
B9 B10 1.757(6) .
B9 H9 1.1200 .
B10 C2 1.692(7) .
B10 C1 1.693(7) .
B10 H10 1.1200 .
C1 H1 1.0001 .
C2 H2A 1.0001 .
Cl2 Pt2 2.291(8) .
Cl3 Pt2 2.325(10) .
Pt2 C36 2.153(11) .
Pt2 C32 2.181(10) .
Pt2 C37 2.203(10) .
Pt2 C33 2.205(10) .
C31 C38 1.52(2) .
C31 C32 1.526(14) .
C31 H31A 0.9900 .
C31 H31B 0.9900 .
C32 C33 1.407(9) .
C32 H32 0.9500 .
C33 C34 1.44(2) .
C33 H33 0.9500 .
C34 C35 1.47(3) .
C34 H34A 0.9900 .
C34 H34B 0.9900 .
C35 C36 1.44(2) .
C35 H35A 0.9900 .
C35 H35B 0.9900 .
C36 C37 1.411(9) .
C36 H36 0.9500 .
C37 C38 1.526(15) .
C37 H37 0.9500 .
C38 H38A 0.9900 .
C38 H38B 0.9900 .
